data_2209339
loop_
_publ_author_name
'Naveen, S.'
'Venu, T. D.'
'Shashikanth, S.'
'Sridhar, M. A.'
'Shashidhara Prasad, J.'

_publ_section_title
;
 (4-Chlorophenyl)(2-hydroxy-5-methylphenyl)methanone
;
_journal_coeditor_code WN2022
_journal_issue 6
_journal_name_full 'Acta Crystallographica Section E'
_journal_page_first o2233
_journal_page_last o2234
_journal_paper_doi 10.1107/S1600536806013651
_journal_volume 62
_journal_year 2006
_chemical_formula_iupac 'C14 H11 Cl O2'
_chemical_formula_moiety 'C14 H11 Cl O2'
_chemical_formula_sum 'C14 H11 Cl O2'
_chemical_formula_weight 246.68
_chemical_name_systematic
;
(4-Chlorophenyl)(2-hydroxy-5-methylphenyl)methanone
;
_space_group_IT_number 2
_symmetry_cell_setting triclinic
_symmetry_space_group_name_Hall '-P 1'
_symmetry_space_group_name_H-M 'P -1'
_atom_sites_solution_hydrogens geom
_atom_sites_solution_primary direct
_atom_sites_solution_secondary difmap
_audit_creation_method SHELXL-97
_cell_angle_alpha 88.144(5)
_cell_angle_beta 85.622(9)
_cell_angle_gamma 82.831(8)
_cell_formula_units_Z 2
_cell_length_a 7.362(8)
_cell_length_b 7.440(10)
_cell_length_c 11.001(14)
_cell_measurement_reflns_used 3083
_cell_measurement_temperature 295(2)
_cell_measurement_theta_max 25.03
_cell_measurement_theta_min 2.76
_cell_volume 595.9(13)
_computing_cell_refinement 'SCALEPACK (Otwinowski & Minor, 1997)'
_computing_data_collection 'XPRESS (MacScience, 2002)'
_computing_data_reduction 'SCALEPACK and DENZO (Otwinowski & Minor, 1997)'
_computing_molecular_graphics 'PLATON (Spek, 2003) and ORTEPII (Johnson, 1976)'
_computing_publication_material SHELXL97
_computing_structure_refinement 'SHELXL97 (Sheldrick, 1997)'
_computing_structure_solution 'SHELXS97 (Sheldrick, 1997)'
_diffrn_ambient_temperature 295(2)
_diffrn_detector_area_resol_mean 10.0
_diffrn_measured_fraction_theta_full 0.903
_diffrn_measured_fraction_theta_max 0.903
_diffrn_measurement_device_type 'MacScience DIPLabo 32001'
_diffrn_measurement_method \w
_diffrn_radiation_monochromator graphite
_diffrn_radiation_source 'fine-focus sealed tube'
_diffrn_radiation_type MoK\a
_diffrn_radiation_wavelength 0.71073
_diffrn_reflns_av_R_equivalents 0.0233
_diffrn_reflns_av_sigmaI/netI 0.0281
_diffrn_reflns_limit_h_max 8
_diffrn_reflns_limit_h_min -8
_diffrn_reflns_limit_k_max 8
_diffrn_reflns_limit_k_min -8
_diffrn_reflns_limit_l_max 13
_diffrn_reflns_limit_l_min -13
_diffrn_reflns_number 3083
_diffrn_reflns_theta_full 25.03
_diffrn_reflns_theta_max 25.03
_diffrn_reflns_theta_min 2.76
_diffrn_standards_number 0
_exptl_absorpt_coefficient_mu 0.306
_exptl_absorpt_correction_type none
_exptl_absorpt_process_details none
_exptl_crystal_colour 'pale yellow'
_exptl_crystal_density_diffrn 1.375
_exptl_crystal_density_method 'not Measured'
_exptl_crystal_description block
_exptl_crystal_F_000 256
_exptl_crystal_size_max 0.250
_exptl_crystal_size_mid 0.200
_exptl_crystal_size_min 0.200
_refine_diff_density_max 0.241
_refine_diff_density_min -0.242
_refine_ls_abs_structure_details none
_refine_ls_extinction_coef 0.14(2)
_refine_ls_extinction_method SHELXL97
_refine_ls_goodness_of_fit_ref 1.083
_refine_ls_hydrogen_treatment constr
_refine_ls_matrix_type full
_refine_ls_number_parameters 156
_refine_ls_number_reflns 1898
_refine_ls_number_restraints 0
_refine_ls_restrained_S_all 1.083
_refine_ls_R_factor_all 0.0532
_refine_ls_R_factor_gt 0.0463
_refine_ls_shift/su_max 0.001
_refine_ls_shift/su_mean 0.000
_refine_ls_structure_factor_coef Fsqd
_refine_ls_weighting_details 'calc w=1/[\s^2^(Fo^2^)+(0.0905P)^2^+0.1264P] where P=(Fo^2^+2Fc^2^)/3'
_refine_ls_weighting_scheme calc
_refine_ls_wR_factor_gt 0.1419
_refine_ls_wR_factor_ref 0.1525
_reflns_number_gt 1610
_reflns_number_total 1898
_reflns_threshold_expression I>2\s(I)
_cod_data_source_file wn2022.cif
_cod_data_source_block I
_cod_depositor_comments
;
The following automatic conversions were performed:
'_symmetry_cell_setting' value 'Triclinic' changed to 'triclinic'
according to '/home/saulius/struct/CIF-dictionaries/cif_core.dic'
dictionary named 'cif_core.dic' version 2.4.1 from 2010-06-29.

Automatic conversion script
Id: cif_fix_enum 1527 2010-12-29 10:47:43Z saulius 

The following automatic conversions were performed:

'_symmetry_cell_setting' value 'Triclinic' changed to 'triclinic'
according to /home/saulius/struct/CIF-dictionaries/cif_core.dic
dictionary named 'cif_core.dic' version 2.4.1 from 2010-06-29.

Automatic conversion script
Id: cif_fix_values 1715 2011-07-08 13:25:40Z adriana 
;
_cod_original_cell_volume 596.0(13)
_cod_database_code 2209339
_cod_database_fobs_code 2209339

loop_
_symmetry_equiv_pos_as_xyz
x,y,z
-x,-y,-z

loop_
_atom_site_aniso_label
_atom_site_aniso_U_11
_atom_site_aniso_U_22
_atom_site_aniso_U_33
_atom_site_aniso_U_12
_atom_site_aniso_U_13
_atom_site_aniso_U_23
Cl17 0.0839(6) 0.1296(8) 0.0675(5) -0.0298(5) 0.0297(4) -0.0156(4)
O15 0.0476(9) 0.0809(12) 0.0802(12) -0.0177(8) 0.0053(8) -0.0036(9)
O16 0.0541(10) 0.1016(14) 0.0687(11) -0.0167(9) -0.0072(8) -0.0154(9)
C1 0.0559(12) 0.0529(12) 0.0486(11) -0.0038(9) -0.0005(9) 0.0017(9)
C2 0.0672(14) 0.0654(15) 0.0462(11) 0.0010(11) 0.0071(10) 0.0035(9)
C3 0.0530(13) 0.0688(15) 0.0612(14) -0.0054(11) 0.0139(10) 0.0080(10)
C4 0.0455(11) 0.0483(12) 0.0659(13) -0.0057(9) 0.0041(9) 0.0032(9)
C5 0.0476(11) 0.0445(11) 0.0514(11) -0.0069(8) 0.0029(8) 0.0002(8)
C6 0.0477(11) 0.0473(12) 0.0495(11) -0.0068(9) 0.0044(8) 0.0014(8)
C7 0.0484(11) 0.0556(13) 0.0586(13) -0.0119(9) -0.0013(9) -0.0070(9)
C8 0.0528(12) 0.0553(13) 0.0466(11) -0.0127(9) -0.0003(8) -0.0076(8)
C9 0.0690(15) 0.0748(16) 0.0494(12) -0.0051(12) -0.0061(10) -0.0014(10)
C10 0.0853(18) 0.0831(18) 0.0423(11) -0.0171(14) 0.0003(11) 0.0026(11)
C11 0.0638(13) 0.0701(15) 0.0496(12) -0.0212(11) 0.0095(10) -0.0130(10)
C12 0.0525(12) 0.0608(13) 0.0567(12) -0.0126(10) 0.0012(9) -0.0089(10)
C13 0.0548(12) 0.0580(13) 0.0463(11) -0.0135(10) 0.0002(9) -0.0007(9)
C14 0.0699(15) 0.0780(16) 0.0542(13) -0.0104(12) -0.0067(11) -0.0063(11)

loop_
_atom_site_type_symbol
_atom_site_label
_atom_site_fract_x
_atom_site_fract_y
_atom_site_fract_z
_atom_site_U_iso_or_equiv
_atom_site_thermal_displace_type
_atom_site_calc_flag
_atom_site_refinement_flags
_atom_site_occupancy
Cl Cl17 0.24078(11) 0.33354(12) 0.50699(6) 0.0938(4) Uani . . 1.000
O O15 1.2327(2) 0.3053(2) 0.00083(16) 0.0692(6) Uani . . 1.000
O O16 1.0605(2) 0.2804(3) 0.21162(16) 0.0738(7) Uani . . 1.000
C C1 0.7673(3) 0.1617(3) -0.14520(19) 0.0529(7) Uani . . 1.000
C C2 0.9251(3) 0.1934(3) -0.2173(2) 0.0611(8) Uani . . 1.000
C C3 1.0764(3) 0.2424(3) -0.1684(2) 0.0623(8) Uani . . 1.000
C C4 1.0773(3) 0.2633(3) -0.0437(2) 0.0538(7) Uani . . 1.000
C C5 0.9174(3) 0.2421(3) 0.03186(18) 0.0481(6) Uani . . 1.000
C C6 0.7666(3) 0.1887(3) -0.02159(18) 0.0485(7) Uani . . 1.000
C C7 0.9168(3) 0.2693(3) 0.1637(2) 0.0537(7) Uani . . 1.000
C C8 0.7424(3) 0.2842(3) 0.24424(18) 0.0511(7) Uani . . 1.000
C C9 0.7468(4) 0.1969(4) 0.3579(2) 0.0646(8) Uani . . 1.000
C C10 0.5925(4) 0.2098(4) 0.4381(2) 0.0700(9) Uani . . 1.000
C C11 0.4350(3) 0.3152(3) 0.4061(2) 0.0605(8) Uani . . 1.000
C C12 0.4283(3) 0.4065(3) 0.2950(2) 0.0563(7) Uani . . 1.000
C C13 0.5826(3) 0.3885(3) 0.21368(18) 0.0527(7) Uani . . 1.000
C C14 0.6060(3) 0.0993(4) -0.1999(2) 0.0670(8) Uani . . 1.000
H H2 0.92740 0.18080 -0.30130 0.0730 Uiso calc R 1.000
H H3 1.17940 0.26180 -0.21910 0.0750 Uiso calc R 1.000
H H6 0.66200 0.17080 0.02800 0.0580 Uiso calc R 1.000
H H9 0.85470 0.12920 0.38010 0.0780 Uiso calc R 1.000
H H10 0.59470 0.14810 0.51300 0.0840 Uiso calc R 1.000
H H12 0.32200 0.47890 0.27490 0.0680 Uiso calc R 1.000
H H13 0.57860 0.44720 0.13780 0.0630 Uiso calc R 1.000
H H14A 0.64090 -0.01890 -0.23290 0.1010 Uiso calc R 1.000
H H14B 0.56640 0.18280 -0.26370 0.1010 Uiso calc R 1.000
H H14C 0.50740 0.09410 -0.13800 0.1010 Uiso calc R 1.000
H H15 1.21710 0.31390 0.07510 0.1040 Uiso calc R 1.000

loop_
_atom_type_symbol
_atom_type_description
_atom_type_scat_dispersion_real
_atom_type_scat_dispersion_imag
_atom_type_scat_source
O O 0.0106 0.0060 'International Tables Vol C Tables 4.2.6.8 and 6.1.1.4'
Cl Cl 0.1484 0.1585 'International Tables Vol C Tables 4.2.6.8 and 6.1.1.4'
H H 0.0000 0.0000 'International Tables Vol C Tables 4.2.6.8 and 6.1.1.4'
C C 0.0033 0.0016 'International Tables Vol C Tables 4.2.6.8 and 6.1.1.4'

loop_
_geom_angle_atom_site_label_1
_geom_angle_atom_site_label_2
_geom_angle_atom_site_label_3
_geom_angle
_geom_angle_publ_flag
C4 O15 H15 109.47 no
C2 C1 C14 121.28(19) no
C6 C1 C14 121.5(2) no
C2 C1 C6 117.2(2) no
C1 C2 C3 122.1(2) no
C2 C3 C4 120.4(2) no
O15 C4 C3 118.2(2) no
O15 C4 C5 122.40(19) no
C3 C4 C5 119.4(2) no
C4 C5 C6 118.27(19) no
C4 C5 C7 119.3(2) no
C6 C5 C7 122.33(19) no
C1 C6 C5 122.5(2) no
O16 C7 C8 117.7(2) no
C5 C7 C8 121.46(19) no
O16 C7 C5 120.8(2) no
C7 C8 C13 123.12(19) no
C9 C8 C13 119.2(2) no
C7 C8 C9 117.6(2) no
C8 C9 C10 120.6(3) no
C9 C10 C11 119.3(2) no
Cl17 C11 C10 119.58(18) no
Cl17 C11 C12 119.15(17) no
C10 C11 C12 121.3(2) no
C11 C12 C13 119.0(2) no
C8 C13 C12 120.70(19) no
C1 C2 H2 118.99 no
C3 C2 H2 118.92 no
C2 C3 H3 119.79 no
C4 C3 H3 119.78 no
C1 C6 H6 118.74 no
C5 C6 H6 118.80 no
C8 C9 H9 119.77 no
C10 C9 H9 119.67 no
C9 C10 H10 120.37 no
C11 C10 H10 120.34 no
C11 C12 H12 120.57 no
C13 C12 H12 120.48 no
C8 C13 H13 119.67 no
C12 C13 H13 119.63 no
C1 C14 H14A 109.50 no
C1 C14 H14B 109.48 no
C1 C14 H14C 109.46 no
H14A C14 H14B 109.50 no
H14A C14 H14C 109.44 no
H14B C14 H14C 109.45 no

loop_
_geom_bond_atom_site_label_1
_geom_bond_atom_site_label_2
_geom_bond_distance
_geom_bond_publ_flag
Cl17 C11 1.736(3) no
O15 C4 1.353(3) no
O16 C7 1.230(3) np
O15 H15 0.8198 no
C1 C6 1.381(3) no
C1 C14 1.501(4) no
C1 C2 1.396(4) no
C2 C3 1.367(4) no
C3 C4 1.386(4) no
C4 C5 1.411(4) no
C5 C6 1.400(4) no
C5 C7 1.470(4) no
C7 C8 1.498(4) no
C8 C13 1.384(4) no
C8 C9 1.391(4) no
C9 C10 1.380(4) no
C10 C11 1.379(4) no
C11 C12 1.380(4) no
C12 C13 1.387(4) no
C2 H2 0.9305 no
C3 H3 0.9298 no
C6 H6 0.9301 no
C9 H9 0.9307 no
C10 H10 0.9304 no
C12 H12 0.9300 no
C13 H13 0.9302 no
C14 H14A 0.9598 no
C14 H14B 0.9599 no
C14 H14C 0.9602 no

loop_
_geom_contact_atom_site_label_1
_geom_contact_atom_site_label_2
_geom_contact_distance
_geom_contact_site_symmetry_2
_geom_contact_publ_flag
Cl17 H3 3.0524 1_456 no
O15 O16 2.569(4) . no
O16 C12 3.182(5) 1_655 no
O16 O15 2.569(4) . no
O15 H13 2.7892 2_765 no
O15 H14C 2.7897 1_655 no
O16 H9 2.6188 . no
O16 H12 2.7116 1_655 no
O16 H15 1.8520 . no
O16 H14A 2.7666 2_755 no
C2 C7 3.539(6) 2_755 no
C4 C6 3.486(6) 2_755 no
C6 C13 3.155(5) . no
C6 C4 3.486(6) 2_755 no
C7 C2 3.539(6) 2_755 no
C12 O16 3.182(5) 1_455 no
C13 C6 3.155(5) . no
C1 H12 3.0125 2_665 no
C2 H12 2.9367 2_665 no
C5 H13 2.9376 . no
C6 H13 2.8058 . no
C7 H15 2.4044 . no
C8 H6 2.6816 . no
C11 H14A 3.0894 2_655 no
C12 H14A 3.0967 2_655 no
C12 H14B 3.0686 2_665 no
C13 H6 2.6331 . no
H3 Cl17 3.0524 1_654 no
H6 C8 2.6816 . no
H6 C13 2.6331 . no
H6 H13 2.4078 . no
H6 H14C 2.3458 . no
H9 O16 2.6188 . no
H10 H14B 2.4686 1_556 no
H12 O16 2.7116 1_455 no
H12 C1 3.0125 2_665 no
H12 C2 2.9367 2_665 no
H13 C5 2.9376 . no
H13 C6 2.8058 . no
H13 H6 2.4078 . no
H13 O15 2.7892 2_765 no
H14A O16 2.7666 2_755 no
H14A C11 3.0894 2_655 no
H14A C12 3.0967 2_655 no
H14B H10 2.4686 1_554 no
H14B C12 3.0686 2_665 no
H14C O15 2.7897 1_455 no
H14C H6 2.3458 . no
H15 O16 1.8520 . no
H15 C7 2.4044 . no

loop_
_geom_hbond_atom_site_label_D
_geom_hbond_atom_site_label_H
_geom_hbond_atom_site_label_A
_geom_hbond_distance_DH
_geom_hbond_distance_HA
_geom_hbond_distance_DA
_geom_hbond_angle_DHA
_geom_hbond_publ_flag
O15 H15 O16 0.82 1.85 2.569(4) 145 yes

loop_
_geom_torsion_atom_site_label_1
_geom_torsion_atom_site_label_2
_geom_torsion_atom_site_label_3
_geom_torsion_atom_site_label_4
_geom_torsion
_geom_torsion_publ_flag
C2 C1 C6 C5 -1.3(3) no
C14 C1 C6 C5 178.2(2) no
C6 C1 C2 C3 2.5(3) no
C14 C1 C2 C3 -177.0(2) no
C1 C2 C3 C4 -0.3(3) no
C2 C3 C4 O15 177.6(2) no
C2 C3 C4 C5 -3.0(3) no
O15 C4 C5 C6 -176.5(2) no
C3 C4 C5 C7 -178.3(2) no
O15 C4 C5 C7 1.1(3) no
C3 C4 C5 C6 4.1(3) no
C4 C5 C6 C1 -2.0(3) no
C4 C5 C7 C8 168.0(2) no
C7 C5 C6 C1 -179.5(2) no
C4 C5 C7 O16 -12.1(3) no
C6 C5 C7 C8 -14.6(3) no
C6 C5 C7 O16 165.4(2) no
C5 C7 C8 C9 139.1(2) no
C5 C7 C8 C13 -44.8(3) no
O16 C7 C8 C13 135.3(2) no
O16 C7 C8 C9 -40.8(3) no
C7 C8 C13 C12 -175.9(2) no
C7 C8 C9 C10 178.0(2) no
C13 C8 C9 C10 1.8(4) no
C9 C8 C13 C12 0.1(3) no
C8 C9 C10 C11 -2.1(4) no
C9 C10 C11 C12 0.6(4) no
C9 C10 C11 Cl17 -179.5(2) no
Cl17 C11 C12 C13 -178.70(17) no
C10 C11 C12 C13 1.2(3) no
C11 C12 C13 C8 -1.5(3) no

loop_
_cod_related_entry_id
_cod_related_entry_database
_cod_related_entry_code
1 ChemSpider 194112
